data_7706591
loop_
_publ_author_name
'Yang, Gang'
'Jiang, Xingxing'
'Wu, Chao'
'Lin, Zheshuai'
'Huang, Zhipeng'
'Humphrey, Mark G.'
'Zhang, Chi'

_publ_section_title
;
 Facile syntheses of silver thioantimonates exhibiting second-harmonic
 generation responses and large birefringence.
;
_journal_issue 10
_journal_name_full 'Dalton transactions (Cambridge, England : 2003)'
_journal_page_first 3568
_journal_page_last 3576
_journal_paper_doi 10.1039/d0dt04043f
_journal_volume 50
_journal_year 2021
_chemical_formula_sum 'C2 H9 Ag2 N2 S3 Sb'
_chemical_formula_weight 494.78
_space_group_IT_number 7
_space_group_name_Hall 'P -2yc'
_space_group_name_H-M_alt 'P 1 c 1'
_symmetry_cell_setting monoclinic
_symmetry_space_group_name_H-M 'P 1 c 1'
_atom_sites_solution_hydrogens geom
_atom_sites_solution_primary direct
_atom_sites_solution_secondary difmap
_audit_creation_method SHELXL-97
_audit_update_record
;
2020-11-02 deposited with the CCDC.	2021-02-04 downloaded from the CCDC.
;
_cell_angle_alpha 90.00
_cell_angle_beta 119.46(2)
_cell_angle_gamma 90.00
_cell_formula_units_Z 2
_cell_length_a 6.1891(12)
_cell_length_b 11.953(2)
_cell_length_c 7.422(3)
_cell_measurement_reflns_used 8335
_cell_measurement_temperature 293(2)
_cell_measurement_theta_max 27.50
_cell_measurement_theta_min 3.41
_cell_volume 478.1(2)
_computing_cell_refinement 'Bruker SAINT'
_computing_data_collection 'Bruker APEX2'
_computing_data_reduction 'Bruker SAINT'
_computing_molecular_graphics 'SHELXL-97 (Sheldrick, 1997)'
_computing_publication_material 'SHELXL-97 (Sheldrick, 1997)'
_computing_structure_refinement 'SHELXL-97 (Sheldrick, 1997)'
_computing_structure_solution 'SHELXS-97 (Sheldrick, 1990)'
_diffrn_ambient_temperature 293(2)
_diffrn_measured_fraction_theta_full 0.995
_diffrn_measured_fraction_theta_max 0.995
_diffrn_measurement_device_type bruker-CCD
_diffrn_measurement_method 'w scans'
_diffrn_radiation_monochromator graphite
_diffrn_radiation_source 'fine-focus sealed tube'
_diffrn_radiation_type MoK\a
_diffrn_radiation_wavelength 0.71073
_diffrn_reflns_av_R_equivalents 0.0611
_diffrn_reflns_av_sigmaI/netI 0.0607
_diffrn_reflns_limit_h_max 7
_diffrn_reflns_limit_h_min -8
_diffrn_reflns_limit_k_max 15
_diffrn_reflns_limit_k_min -15
_diffrn_reflns_limit_l_max 9
_diffrn_reflns_limit_l_min -9
_diffrn_reflns_number 8335
_diffrn_reflns_theta_full 27.50
_diffrn_reflns_theta_max 27.50
_diffrn_reflns_theta_min 3.41
_exptl_absorpt_coefficient_mu 7.448
_exptl_absorpt_correction_T_max 0.7456
_exptl_absorpt_correction_T_min 0.6060
_exptl_absorpt_correction_type multi-scan
_exptl_crystal_colour dark
_exptl_crystal_density_diffrn 3.437
_exptl_crystal_density_method 'not measured'
_exptl_crystal_description flake-shaped
_exptl_crystal_F_000 456
_exptl_crystal_size_max 0.18
_exptl_crystal_size_mid 0.15
_exptl_crystal_size_min 0.07
_refine_diff_density_max 0.953
_refine_diff_density_min -1.203
_refine_diff_density_rms 0.230
_refine_ls_abs_structure_details 'Flack H D (1983), Acta Cryst. A39, 876-881'
_refine_ls_abs_structure_Flack 0.00
_refine_ls_extinction_method none
_refine_ls_goodness_of_fit_ref 1.086
_refine_ls_hydrogen_treatment mixed
_refine_ls_matrix_type full
_refine_ls_number_parameters 92
_refine_ls_number_reflns 2076
_refine_ls_number_restraints 3
_refine_ls_restrained_S_all 1.275
_refine_ls_R_factor_all 0.0605
_refine_ls_R_factor_gt 0.0392
_refine_ls_shift/su_max 0.001
_refine_ls_shift/su_mean 0.000
_refine_ls_structure_factor_coef Fsqd
_refine_ls_weighting_details 'calc w=1/[\s^2^(Fo^2^)+(0.0158P)^2^+1.0288P] where P=(Fo^2^+2Fc^2^)/3'
_refine_ls_weighting_scheme calc
_refine_ls_wR_factor_gt 0.0552
_refine_ls_wR_factor_ref 0.0591
_reflns_number_gt 1712
_reflns_number_total 2076
_reflns_threshold_expression >2sigma(I)
_cod_data_source_file d0dt04043f2.cif
_cod_data_source_block s_CCDC1
_cod_depositor_comments 'Adding full bibliography for 7706590--7706591.cif.'
_cod_original_sg_symbol_H-M Pc
_cod_database_code 7706591

loop_
_symmetry_equiv_pos_as_xyz
'x, y, z'
'x, -y, z+1/2'

loop_
_atom_site_label
_atom_site_type_symbol
_atom_site_fract_x
_atom_site_fract_y
_atom_site_fract_z
_atom_site_U_iso_or_equiv
_atom_site_adp_type
_atom_site_occupancy
_atom_site_symmetry_multiplicity
_atom_site_calc_flag
_atom_site_refinement_flags
_atom_site_disorder_assembly
_atom_site_disorder_group
Sb1 Sb -0.77991(10) -0.10427(6) -0.30503(9) 0.01446(17) Uani 1 1 d . . .
Ag1 Ag -1.19071(16) -0.10399(8) -0.81357(15) 0.0316(3) Uani 1 1 d . . .
Ag2 Ag -0.59383(18) -0.11660(7) -0.71945(15) 0.0295(2) Uani 1 1 d . . .
S1 S -0.8367(5) -0.2320(2) -0.5779(4) 0.0182(6) Uani 1 1 d . . .
S2 S -1.1922(5) -0.1005(2) -0.3479(5) 0.0203(6) Uani 1 1 d . . .
S3 S -0.5775(5) -0.2291(2) -0.0100(4) 0.0161(6) Uani 1 1 d . . .
N1 N -0.2905(19) -0.6177(8) -0.0184(17) 0.034(3) Uani 1 1 d D . .
H1A H -0.1930 -0.6553 -0.0479 0.051 Uiso 1 1 d R . .
H1B H -0.4348 -0.6534 -0.0683 0.051 Uiso 1 1 d R . .
N2 N -0.1297(18) -0.3432(7) -0.0979(15) 0.025(2) Uani 1 1 d D . .
H2A H -0.1917 -0.3546 -0.2330 0.037 Uiso 1 1 calc R . .
H2B H 0.0136 -0.3066 -0.0479 0.037 Uiso 1 1 calc R . .
H2C H -0.2363 -0.3028 -0.0771 0.037 Uiso 1 1 calc R . .
C1 C -0.332(2) -0.5133(9) -0.1114(17) 0.024(3) Uani 1 1 d . . .
H1C H -0.4646 -0.4752 -0.1029 0.029 Uiso 1 1 calc R . .
H1D H -0.3786 -0.5213 -0.2562 0.029 Uiso 1 1 calc R . .
C2 C -0.090(2) -0.4461(10) 0.0028(18) 0.028(3) Uani 1 1 d . . .
H2D H -0.0475 -0.4348 0.1460 0.034 Uiso 1 1 calc R . .
H2E H 0.0446 -0.4859 0.0000 0.034 Uiso 1 1 calc R . .

loop_
_atom_site_aniso_label
_atom_site_aniso_U_11
_atom_site_aniso_U_22
_atom_site_aniso_U_33
_atom_site_aniso_U_23
_atom_site_aniso_U_13
_atom_site_aniso_U_12
Sb1 0.0148(4) 0.0125(4) 0.0154(4) -0.0012(4) 0.0070(3) -0.0021(4)
Ag1 0.0243(6) 0.0247(5) 0.0366(6) 0.0013(5) 0.0078(5) -0.0030(5)
Ag2 0.0391(6) 0.0255(5) 0.0322(6) 0.0006(5) 0.0241(5) 0.0033(5)
S1 0.0198(15) 0.0199(15) 0.0180(16) -0.0025(12) 0.0117(13) -0.0021(12)
S2 0.0172(15) 0.0179(13) 0.0255(16) -0.0019(13) 0.0104(13) -0.0018(13)
S3 0.0142(14) 0.0167(15) 0.0161(15) 0.0015(11) 0.0065(12) 0.0015(11)
N1 0.042(7) 0.028(6) 0.039(6) -0.009(5) 0.026(6) -0.014(5)
N2 0.035(6) 0.015(5) 0.024(6) -0.005(4) 0.016(5) -0.009(4)
C1 0.035(7) 0.018(7) 0.020(7) 0.002(5) 0.013(6) -0.001(5)
C2 0.037(8) 0.020(6) 0.019(7) 0.010(5) 0.008(6) 0.003(5)

loop_
_atom_type_symbol
_atom_type_description
_atom_type_scat_dispersion_real
_atom_type_scat_dispersion_imag
_atom_type_scat_source
C C 0.0033 0.0016 'International Tables Vol C Tables 4.2.6.8 and 6.1.1.4'
H H 0.0000 0.0000 'International Tables Vol C Tables 4.2.6.8 and 6.1.1.4'
Ag Ag -0.8971 1.1015 'International Tables Vol C Tables 4.2.6.8 and 6.1.1.4'
N N 0.0061 0.0033 'International Tables Vol C Tables 4.2.6.8 and 6.1.1.4'
S S 0.1246 0.1234 'International Tables Vol C Tables 4.2.6.8 and 6.1.1.4'
Sb Sb -0.5866 1.5461 'International Tables Vol C Tables 4.2.6.8 and 6.1.1.4'

loop_
_geom_angle_atom_site_label_1
_geom_angle_atom_site_label_2
_geom_angle_atom_site_label_3
_geom_angle
_geom_angle_site_symmetry_1
_geom_angle_site_symmetry_3
_geom_angle_publ_flag
S2 Sb1 S1 101.11(10) . . ?
S2 Sb1 S3 100.00(10) . . ?
S1 Sb1 S3 99.51(10) . . ?
S2 Sb1 Ag2 107.46(7) . 2 ?
S1 Sb1 Ag2 130.78(7) . 2 ?
S3 Sb1 Ag2 113.53(7) . 2 ?
S2 Ag1 S1 129.03(10) 2_554 . ?
S2 Ag1 S3 124.25(10) 2_554 1_454 ?
S1 Ag1 S3 106.66(10) . 1_454 ?
S2 Ag1 Ag2 96.70(8) 2_554 1_455 ?
S1 Ag1 Ag2 110.82(8) . 1_455 ?
S3 Ag1 Ag2 55.83(7) 1_454 1_455 ?
S3 Ag2 S1 109.09(9) 1_554 . ?
S3 Ag2 S2 120.16(9) 1_554 1_655 ?
S1 Ag2 S2 92.90(10) . 1_655 ?
S3 Ag2 Sb1 118.53(7) 1_554 2_554 ?
S1 Ag2 Sb1 109.42(7) . 2_554 ?
S2 Ag2 Sb1 103.60(7) 1_655 2_554 ?
S3 Ag2 Ag1 55.69(7) 1_554 1_655 ?
S1 Ag2 Ag1 148.87(7) . 1_655 ?
S2 Ag2 Ag1 76.73(8) 1_655 1_655 ?
Sb1 Ag2 Ag1 101.58(4) 2_554 1_655 ?
Sb1 S1 Ag1 85.25(10) . . ?
Sb1 S1 Ag2 97.36(10) . . ?
Ag1 S1 Ag2 82.93(9) . . ?
Sb1 S2 Ag1 93.16(10) . 2 ?
Sb1 S2 Ag2 121.61(12) . 1_455 ?
Ag1 S2 Ag2 97.68(10) 2 1_455 ?
Sb1 S3 Ag1 94.41(10) . 1_656 ?
Sb1 S3 Ag2 102.59(10) . 1_556 ?
Ag1 S3 Ag2 68.48(8) 1_656 1_556 ?
C1 N1 H1A 108.8 . . ?
C1 N1 H1B 108.9 . . ?
H1A N1 H1B 109.2 . . ?
C2 N2 H2A 109.5 . . ?
C2 N2 H2B 109.5 . . ?
H2A N2 H2B 109.5 . . ?
C2 N2 H2C 109.5 . . ?
H2A N2 H2C 109.5 . . ?
H2B N2 H2C 109.5 . . ?
N1 C1 C2 107.8(9) . . ?
N1 C1 H1C 110.1 . . ?
C2 C1 H1C 110.1 . . ?
N1 C1 H1D 110.1 . . ?
C2 C1 H1D 110.1 . . ?
H1C C1 H1D 108.5 . . ?
N2 C2 C1 107.4(9) . . ?
N2 C2 H2D 110.2 . . ?
C1 C2 H2D 110.2 . . ?
N2 C2 H2E 110.2 . . ?
C1 C2 H2E 110.2 . . ?
H2D C2 H2E 108.5 . . ?

loop_
_geom_bond_atom_site_label_1
_geom_bond_atom_site_label_2
_geom_bond_distance
_geom_bond_site_symmetry_2
_geom_bond_publ_flag
Sb1 S2 2.412(3) . ?
Sb1 S1 2.420(3) . ?
Sb1 S3 2.428(3) . ?
Sb1 Ag2 2.8249(11) 2 ?
Ag1 S2 2.457(3) 2_554 ?
Ag1 S1 2.536(3) . ?
Ag1 S3 2.581(3) 1_454 ?
Ag1 Ag2 2.9069(14) 1_455 ?
Ag2 S3 2.585(3) 1_554 ?
Ag2 S1 2.611(3) . ?
Ag2 S2 2.660(3) 1_655 ?
Ag2 Sb1 2.8249(11) 2_554 ?
Ag2 Ag1 2.9069(14) 1_655 ?
S2 Ag1 2.457(3) 2 ?
S2 Ag2 2.660(3) 1_455 ?
S3 Ag1 2.581(3) 1_656 ?
S3 Ag2 2.585(3) 1_556 ?
N1 C1 1.388(13) . ?
N1 H1A 0.8624 . ?
N1 H1B 0.8900 . ?
N2 C2 1.397(13) . ?
N2 H2A 0.8900 . ?
N2 H2B 0.8900 . ?
N2 H2C 0.8900 . ?
C1 C2 1.533(15) . ?
C1 H1C 0.9700 . ?
C1 H1D 0.9700 . ?
C2 H2D 0.9700 . ?
C2 H2E 0.9700 . ?

loop_
_geom_torsion_atom_site_label_1
_geom_torsion_atom_site_label_2
_geom_torsion_atom_site_label_3
_geom_torsion_atom_site_label_4
_geom_torsion
_geom_torsion_site_symmetry_1
_geom_torsion_site_symmetry_2
_geom_torsion_site_symmetry_3
_geom_torsion_site_symmetry_4
_geom_torsion_publ_flag
S2 Sb1 S1 Ag1 53.21(10) . . . . ?
S3 Sb1 S1 Ag1 155.47(9) . . . . ?
Ag2 Sb1 S1 Ag1 -71.76(11) 2 . . . ?
S2 Sb1 S1 Ag2 135.43(10) . . . . ?
S3 Sb1 S1 Ag2 -122.31(10) . . . . ?
Ag2 Sb1 S1 Ag2 10.47(14) 2 . . . ?
S2 Ag1 S1 Sb1 50.07(15) 2_554 . . . ?
S3 Ag1 S1 Sb1 -127.00(9) 1_454 . . . ?
Ag2 Ag1 S1 Sb1 -67.90(8) 1_455 . . . ?
S2 Ag1 S1 Ag2 -47.97(15) 2_554 . . . ?
S3 Ag1 S1 Ag2 134.96(8) 1_454 . . . ?
Ag2 Ag1 S1 Ag2 -165.94(6) 1_455 . . . ?
S3 Ag2 S1 Sb1 176.31(9) 1_554 . . . ?
S2 Ag2 S1 Sb1 52.95(10) 1_655 . . . ?
Sb1 Ag2 S1 Sb1 -52.56(10) 2_554 . . . ?
Ag1 Ag2 S1 Sb1 121.81(12) 1_655 . . . ?
S3 Ag2 S1 Ag1 -99.44(9) 1_554 . . . ?
S2 Ag2 S1 Ag1 137.20(8) 1_655 . . . ?
Sb1 Ag2 S1 Ag1 31.69(8) 2_554 . . . ?
Ag1 Ag2 S1 Ag1 -153.94(11) 1_655 . . . ?
S1 Sb1 S2 Ag1 -135.22(10) . . . 2 ?
S3 Sb1 S2 Ag1 122.92(10) . . . 2 ?
Ag2 Sb1 S2 Ag1 4.20(11) 2 . . 2 ?
S1 Sb1 S2 Ag2 -34.19(14) . . . 1_455 ?
S3 Sb1 S2 Ag2 -136.06(12) . . . 1_455 ?
Ag2 Sb1 S2 Ag2 105.22(11) 2 . . 1_455 ?
S2 Sb1 S3 Ag1 -133.65(9) . . . 1_656 ?
S1 Sb1 S3 Ag1 123.18(10) . . . 1_656 ?
Ag2 Sb1 S3 Ag1 -19.50(10) 2 . . 1_656 ?
S2 Sb1 S3 Ag2 -64.73(11) . . . 1_556 ?
S1 Sb1 S3 Ag2 -167.90(10) . . . 1_556 ?
Ag2 Sb1 S3 Ag2 49.42(10) 2 . . 1_556 ?
N1 C1 C2 N2 177.2(10) . . . . ?
